data_4313935
loop_
_publ_author_name
'Marlon K. Thompson'
'Alan J. Lough'
'Andrew J. P. White'
'David J. Williams'
'Ishenkumba A. Kahwa'

_publ_section_title
;
 Formation of Two Diverse Classes of Poly(amino-alkoxide) Chelates and
 Their Mononuclear and Polynuclear Lanthanide(III) Complexes
;
_journal_name_full 'Inorganic Chemistry'
_journal_page_first 4828
_journal_page_last 4841
_journal_paper_doi 10.1021/ic020154a
_journal_volume 42
_journal_year 2003
_chemical_formula_sum 'C10 H24 N5 O5 Pr'
_chemical_formula_weight 435.25
_chemical_name_systematic
;
   ?
;
_space_group_IT_number 15
_symmetry_cell_setting monoclinic
_symmetry_space_group_name_Hall '-C 2yc'
_symmetry_space_group_name_H-M 'C 1 2/c 1'
_atom_sites_solution_hydrogens geom
_atom_sites_solution_primary direct
_atom_sites_solution_secondary difmap
_audit_creation_method SHELXL-97
_cell_angle_alpha 90.00
_cell_angle_beta 119.596(14)
_cell_angle_gamma 90.00
_cell_formula_units_Z 8
_cell_length_a 19.6160(6)
_cell_length_b 14.6034(4)
_cell_length_c 14.8984(3)
_cell_measurement_reflns_used 21169
_cell_measurement_temperature 100.0(1)
_cell_measurement_theta_max 27.49
_cell_measurement_theta_min 4.12
_cell_volume 3711.0(5)
_computing_cell_refinement 'Denzo-SMN (Otwinowski & Minor, 1997)'
_computing_data_collection 'KappaCCD server software (Nonius, 1997)'
_computing_data_reduction 'Denzo-SMN (Otwinowski & Minor, 1997)'
_computing_molecular_graphics 'Bruker SHELXTL V5.1'
_computing_publication_material 'Bruker SHELXTL V5.1'
_computing_structure_refinement 'Bruker SHELXTL V5.1'
_computing_structure_solution 'Bruker SHELXTL V5.1'
_diffrn_ambient_temperature 100(2)
_diffrn_measured_fraction_theta_full 0.995
_diffrn_measured_fraction_theta_max 0.995
_diffrn_measurement_device_type 'Nonius Kappa-CCD'
_diffrn_measurement_method '\w scans and \f scans with \k offsets'
_diffrn_radiation_monochromator graphite
_diffrn_radiation_source 'fine-focus sealed tube'
_diffrn_radiation_type MoK\a
_diffrn_radiation_wavelength 0.71073
_diffrn_reflns_av_R_equivalents 0.070
_diffrn_reflns_av_sigmaI/netI 0.0545
_diffrn_reflns_limit_h_max 25
_diffrn_reflns_limit_h_min 0
_diffrn_reflns_limit_k_max 18
_diffrn_reflns_limit_k_min 0
_diffrn_reflns_limit_l_max 16
_diffrn_reflns_limit_l_min -19
_diffrn_reflns_number 21160
_diffrn_reflns_theta_full 27.49
_diffrn_reflns_theta_max 27.49
_diffrn_reflns_theta_min 4.12
_diffrn_standards_decay_% none
_exptl_absorpt_coefficient_mu 2.650
_exptl_absorpt_correction_T_max 0.8789
_exptl_absorpt_correction_T_min 0.7416
_exptl_absorpt_correction_type multi-scan
_exptl_absorpt_process_details 'Denzo-SMN, (Otwinowski & Minor, 1997)'
_exptl_crystal_colour colorless
_exptl_crystal_density_diffrn 1.558
_exptl_crystal_density_method 'not measured'
_exptl_crystal_description needle
_exptl_crystal_F_000 1744
_exptl_crystal_size_max 0.12
_exptl_crystal_size_mid 0.08
_exptl_crystal_size_min 0.05
_refine_diff_density_max 1.168
_refine_diff_density_min -0.836
_refine_diff_density_rms 0.134
_refine_ls_extinction_method none
_refine_ls_goodness_of_fit_ref 1.004
_refine_ls_hydrogen_treatment mixed
_refine_ls_matrix_type full
_refine_ls_number_parameters 206
_refine_ls_number_reflns 4240
_refine_ls_number_restraints 0
_refine_ls_restrained_S_all 1.004
_refine_ls_R_factor_all 0.0487
_refine_ls_R_factor_gt 0.0339
_refine_ls_shift/su_max 0.002
_refine_ls_shift/su_mean 0.000
_refine_ls_structure_factor_coef Fsqd
_refine_ls_weighting_details 'calc w=1/[\s^2^(Fo^2^)+(0.0499P)^2^+0.0000P] where P=(Fo^2^+2Fc^2^)/3'
_refine_ls_weighting_scheme calc
_refine_ls_wR_factor_gt 0.0842
_refine_ls_wR_factor_ref 0.0891
_reflns_number_gt 3284
_reflns_number_total 4240
_reflns_threshold_expression >2sigma(I)
_cod_data_source_file ic020154a_2.cif
_cod_data_source_block k9928
_cod_depositor_comments
;
The following automatic conversions were performed:

'_symmetry_cell_setting' value 'Monoclinic' changed to 'monoclinic'
according to the built-in table from CIF Core dictionary named
'cif_core.dic' version 2.4.1 from 2010-06-29.

Automatic conversion script
Id: cif_fix_values 1646 2011-03-28 12:23:43Z adriana 
;
_cod_original_cell_volume 3710.98(17)
_cod_database_code 4313935

loop_
_symmetry_equiv_pos_as_xyz
'x, y, z'
'-x, y, -z+1/2'
'x+1/2, y+1/2, z'
'-x+1/2, y+1/2, -z+1/2'
'-x, -y, -z'
'x, -y, z-1/2'
'-x+1/2, -y+1/2, -z'
'x+1/2, -y+1/2, z-1/2'

loop_
_atom_site_label
_atom_site_type_symbol
_atom_site_fract_x
_atom_site_fract_y
_atom_site_fract_z
_atom_site_U_iso_or_equiv
_atom_site_adp_type
_atom_site_occupancy
_atom_site_symmetry_multiplicity
_atom_site_calc_flag
_atom_site_refinement_flags
_atom_site_disorder_assembly
_atom_site_disorder_group
Pr1 Pr 0.232213(12) 0.801638(14) 0.109194(14) 0.01999(9) Uani 1 1 d . . .
O1 O 0.13397(18) 0.7808(2) 0.1725(2) 0.0325(7) Uani 1 1 d . . .
O2 O 0.28609(16) 0.82740(19) -0.00007(19) 0.0220(6) Uani 1 1 d . . .
O3 O 0.26543(16) 0.6519(2) 0.2231(2) 0.0257(6) Uani 1 1 d . . .
O4 O 0.36279(17) 0.71104(18) 0.2124(2) 0.0241(6) Uani 1 1 d . . .
O5 O 0.36935(18) 0.5694(2) 0.2624(2) 0.0341(7) Uani 1 1 d . . .
N1 N 0.0915(2) 0.8304(3) -0.0502(3) 0.0295(9) Uani 1 1 d . . .
H2NB H 0.093(3) 0.805(3) -0.098(4) 0.040(15) Uiso 1 1 d . . .
H2NA H 0.067(3) 0.807(3) -0.039(4) 0.016(14) Uiso 1 1 d . . .
N2 N 0.1804(2) 0.9712(2) 0.0946(3) 0.0260(8) Uani 1 1 d . . .
H2N H 0.190(3) 0.991(4) 0.158(4) 0.048(15) Uiso 1 1 d . . .
N3 N 0.34532(19) 0.9310(2) 0.1808(2) 0.0234(7) Uani 1 1 d . . .
N4 N 0.2842(2) 0.8478(3) 0.3052(3) 0.0239(7) Uani 1 1 d . . .
H4N H 0.302(3) 0.804(3) 0.329(4) 0.028(14) Uiso 1 1 d . . .
N5 N 0.3338(2) 0.6425(2) 0.2341(2) 0.0248(7) Uani 1 1 d . . .
C1 C 0.0703(3) 0.9278(3) -0.0755(3) 0.0313(10) Uani 1 1 d . . .
H1A H 0.0131 0.9335 -0.1219 0.038 Uiso 1 1 calc R . .
H1B H 0.0971 0.9530 -0.1116 0.038 Uiso 1 1 calc R . .
C2 C 0.0945(3) 0.9807(3) 0.0223(3) 0.0327(10) Uani 1 1 d . . .
H2A H 0.0812 1.0461 0.0056 0.039 Uiso 1 1 calc R . .
H2B H 0.0652 0.9576 0.0560 0.039 Uiso 1 1 calc R . .
C3 C 0.2282(2) 1.0266(3) 0.0631(3) 0.0285(9) Uani 1 1 d . . .
H3A H 0.2085 1.0903 0.0489 0.034 Uiso 1 1 calc R . .
H3B H 0.2242 1.0010 -0.0009 0.034 Uiso 1 1 calc R . .
C4 C 0.3127(3) 1.0259(3) 0.1481(3) 0.0277(9) Uani 1 1 d . . .
H4A H 0.3448 1.0591 0.1241 0.033 Uiso 1 1 calc R . .
H4B H 0.3170 1.0591 0.2086 0.033 Uiso 1 1 calc R . .
C5 C 0.3922(2) 0.9257(3) 0.2952(3) 0.0273(9) Uani 1 1 d . . .
H5A H 0.4283 0.9786 0.3218 0.033 Uiso 1 1 calc R . .
H5B H 0.4241 0.8691 0.3155 0.033 Uiso 1 1 calc R . .
C6 C 0.3394(3) 0.9258(3) 0.3430(3) 0.0292(9) Uani 1 1 d . . .
H6A H 0.3720 0.9222 0.4191 0.035 Uiso 1 1 calc R . .
H6B H 0.3095 0.9839 0.3257 0.035 Uiso 1 1 calc R . .
C7 C 0.2219(3) 0.8558(3) 0.3325(3) 0.0313(10) Uani 1 1 d . . .
H7A H 0.1950 0.9155 0.3084 0.038 Uiso 1 1 calc R . .
H7B H 0.2453 0.8532 0.4085 0.038 Uiso 1 1 calc R . .
C8 C 0.1638(3) 0.7797(3) 0.2840(3) 0.0310(10) Uani 1 1 d . . .
H8A H 0.1892 0.7202 0.3132 0.037 Uiso 1 1 calc R . .
H8B H 0.1200 0.7880 0.2983 0.037 Uiso 1 1 calc R . .
C9 C 0.3959(2) 0.9069(3) 0.1358(3) 0.0256(8) Uani 1 1 d . . .
H9A H 0.4262 0.8508 0.1694 0.031 Uiso 1 1 calc R . .
H9B H 0.4335 0.9571 0.1487 0.031 Uiso 1 1 calc R . .
C10 C 0.3463(2) 0.8909(3) 0.0210(3) 0.0243(8) Uani 1 1 d . . .
H10A H 0.3230 0.9496 -0.0140 0.029 Uiso 1 1 calc R . .
H10B H 0.3798 0.8674 -0.0065 0.029 Uiso 1 1 calc R . .

loop_
_atom_site_aniso_label
_atom_site_aniso_U_11
_atom_site_aniso_U_22
_atom_site_aniso_U_33
_atom_site_aniso_U_23
_atom_site_aniso_U_13
_atom_site_aniso_U_12
Pr1 0.01926(13) 0.02387(13) 0.01751(12) -0.00069(9) 0.00959(9) -0.00008(10)
O1 0.0273(17) 0.049(2) 0.0242(14) -0.0002(13) 0.0148(13) -0.0007(14)
O2 0.0217(14) 0.0270(14) 0.0197(12) -0.0012(11) 0.0122(11) -0.0022(11)
O3 0.0221(15) 0.0303(16) 0.0266(14) 0.0010(12) 0.0134(12) 0.0015(12)
O4 0.0259(15) 0.0248(15) 0.0232(14) 0.0013(11) 0.0134(12) -0.0008(12)
O5 0.0347(18) 0.0276(17) 0.0388(16) 0.0066(13) 0.0173(14) 0.0069(14)
N1 0.023(2) 0.039(2) 0.027(2) -0.0061(17) 0.0116(17) -0.0029(18)
N2 0.0235(18) 0.031(2) 0.0260(17) -0.0033(14) 0.0140(15) -0.0003(15)
N3 0.0208(17) 0.0294(19) 0.0220(15) -0.0023(13) 0.0122(14) 0.0003(14)
N4 0.0276(19) 0.025(2) 0.0213(16) -0.0001(14) 0.0135(15) 0.0026(16)
N5 0.0263(19) 0.0265(19) 0.0193(15) -0.0011(13) 0.0095(14) -0.0011(15)
C1 0.021(2) 0.040(3) 0.028(2) 0.0020(18) 0.0087(17) 0.0040(19)
C2 0.024(2) 0.036(3) 0.035(2) 0.0013(19) 0.0125(19) 0.0065(19)
C3 0.031(2) 0.029(2) 0.029(2) 0.0058(17) 0.0168(19) 0.0037(19)
C4 0.028(2) 0.025(2) 0.034(2) -0.0040(17) 0.0176(18) -0.0027(18)
C5 0.028(2) 0.033(2) 0.0214(18) -0.0043(16) 0.0125(17) -0.0037(18)
C6 0.032(2) 0.029(2) 0.0211(18) -0.0018(16) 0.0083(17) -0.0008(18)
C7 0.036(3) 0.035(2) 0.028(2) -0.0019(18) 0.019(2) 0.005(2)
C8 0.032(2) 0.045(3) 0.023(2) 0.0015(18) 0.0192(19) 0.003(2)
C9 0.024(2) 0.028(2) 0.0296(19) -0.0072(17) 0.0164(17) -0.0039(18)
C10 0.026(2) 0.026(2) 0.0249(18) -0.0016(16) 0.0153(16) -0.0026(17)

loop_
_atom_type_symbol
_atom_type_description
_atom_type_scat_dispersion_real
_atom_type_scat_dispersion_imag
_atom_type_scat_source
C C 0.0033 0.0016 'International Tables Vol C Tables 4.2.6.8 and 6.1.1.4'
H H 0.0000 0.0000 'International Tables Vol C Tables 4.2.6.8 and 6.1.1.4'
N N 0.0061 0.0033 'International Tables Vol C Tables 4.2.6.8 and 6.1.1.4'
O O 0.0106 0.0060 'International Tables Vol C Tables 4.2.6.8 and 6.1.1.4'
Pr Pr -0.2180 2.8214 'International Tables Vol C Tables 4.2.6.8 and 6.1.1.4'

loop_
_geom_angle_atom_site_label_1
_geom_angle_atom_site_label_2
_geom_angle_atom_site_label_3
_geom_angle
_geom_angle_site_symmetry_1
_geom_angle_site_symmetry_3
_geom_angle_publ_flag
O2 Pr1 O2 68.09(11) . 7_565 ?
O2 Pr1 O1 161.70(10) . . ?
O2 Pr1 O1 105.66(9) 7_565 . ?
O2 Pr1 O4 81.02(9) . . ?
O2 Pr1 O4 77.01(9) 7_565 . ?
O1 Pr1 O4 115.08(9) . . ?
O2 Pr1 N1 88.83(13) . . ?
O2 Pr1 N1 76.99(11) 7_565 . ?
O1 Pr1 N1 72.89(12) . . ?
O4 Pr1 N1 154.00(11) . . ?
O2 Pr1 N2 94.52(10) . . ?
O2 Pr1 N2 139.25(10) 7_565 . ?
O1 Pr1 N2 79.15(11) . . ?
O4 Pr1 N2 138.60(10) . . ?
N1 Pr1 N2 65.69(12) . . ?
O2 Pr1 O3 121.36(9) . . ?
O2 Pr1 O3 72.07(9) 7_565 . ?
O1 Pr1 O3 69.84(9) . . ?
O4 Pr1 O3 48.89(8) . . ?
N1 Pr1 O3 121.72(12) . . ?
N2 Pr1 O3 142.16(9) . . ?
O2 Pr1 N4 130.89(10) . . ?
O2 Pr1 N4 142.32(11) 7_565 . ?
O1 Pr1 N4 64.80(10) . . ?
O4 Pr1 N4 75.44(10) . . ?
N1 Pr1 N4 127.68(13) . . ?
N2 Pr1 N4 77.07(11) . . ?
O3 Pr1 N4 70.49(10) . . ?
O2 Pr1 N3 66.55(9) . . ?
O2 Pr1 N3 129.54(9) 7_565 . ?
O1 Pr1 N3 124.14(10) . . ?
O4 Pr1 N3 75.26(9) . . ?
N1 Pr1 N3 122.32(12) . . ?
N2 Pr1 N3 65.48(10) . . ?
O3 Pr1 N3 115.53(9) . . ?
N4 Pr1 N3 66.04(10) . . ?
O2 Pr1 Pr1 34.28(7) . 7_565 ?
O2 Pr1 Pr1 33.81(6) 7_565 7_565 ?
O1 Pr1 Pr1 137.16(7) . 7_565 ?
O4 Pr1 Pr1 76.70(6) . 7_565 ?
N1 Pr1 Pr1 81.44(10) . 7_565 ?
N2 Pr1 Pr1 120.48(7) . 7_565 ?
O3 Pr1 Pr1 97.19(6) . 7_565 ?
N4 Pr1 Pr1 150.82(8) . 7_565 ?
N3 Pr1 Pr1 98.50(7) . 7_565 ?
C8 O1 Pr1 118.1(2) . . ?
C10 O2 Pr1 124.1(2) . . ?
C10 O2 Pr1 119.7(2) . 7_565 ?
Pr1 O2 Pr1 111.91(11) . 7_565 ?
N5 O3 Pr1 94.6(2) . . ?
N5 O4 Pr1 96.7(2) . . ?
C1 N1 Pr1 114.9(3) . . ?
C3 N2 C2 112.8(3) . . ?
C3 N2 Pr1 105.0(2) . . ?
C2 N2 Pr1 113.4(3) . . ?
C5 N3 C9 109.4(3) . . ?
C5 N3 C4 110.1(3) . . ?
C9 N3 C4 110.1(3) . . ?
C5 N3 Pr1 109.8(2) . . ?
C9 N3 Pr1 104.9(2) . . ?
C4 N3 Pr1 112.5(2) . . ?
C7 N4 C6 112.7(3) . . ?
C7 N4 Pr1 113.8(2) . . ?
C6 N4 Pr1 115.2(2) . . ?
O5 N5 O4 121.5(4) . . ?
O5 N5 O3 121.2(4) . . ?
O4 N5 O3 117.3(3) . . ?
N1 C1 C2 109.4(3) . . ?
N2 C2 C1 110.8(3) . . ?
N2 C3 C4 109.7(3) . . ?
N3 C4 C3 113.2(3) . . ?
N3 C5 C6 111.1(3) . . ?
N4 C6 C5 111.1(3) . . ?
N4 C7 C8 110.3(3) . . ?
O1 C8 C7 108.8(3) . . ?
N3 C9 C10 110.4(3) . . ?
O2 C10 C9 110.7(3) . . ?

loop_
_geom_bond_atom_site_label_1
_geom_bond_atom_site_label_2
_geom_bond_distance
_geom_bond_site_symmetry_2
_geom_bond_publ_flag
Pr1 O2 2.368(3) . ?
Pr1 O2 2.397(3) 7_565 ?
Pr1 O1 2.548(3) . ?
Pr1 O4 2.605(3) . ?
Pr1 N1 2.637(4) . ?
Pr1 N2 2.645(4) . ?
Pr1 O3 2.645(3) . ?
Pr1 N4 2.661(3) . ?
Pr1 N3 2.700(3) . ?
Pr1 Pr1 3.9485(4) 7_565 ?
O1 C8 1.464(5) . ?
O2 C10 1.410(5) . ?
O2 Pr1 2.397(3) 7_565 ?
O3 N5 1.276(4) . ?
O4 N5 1.269(4) . ?
O5 N5 1.231(4) . ?
N1 C1 1.479(6) . ?
N2 C3 1.480(5) . ?
N2 C2 1.492(5) . ?
N3 C5 1.486(5) . ?
N3 C9 1.488(5) . ?
N3 C4 1.503(5) . ?
N4 C7 1.471(5) . ?
N4 C6 1.478(5) . ?
C1 C2 1.504(6) . ?
C3 C4 1.509(6) . ?
C5 C6 1.518(6) . ?
C7 C8 1.498(6) . ?
C9 C10 1.511(5) . ?

loop_
_geom_hbond_atom_site_label_D
_geom_hbond_atom_site_label_H
_geom_hbond_atom_site_label_A
_geom_hbond_distance_DH
_geom_hbond_distance_HA
_geom_hbond_distance_DA
_geom_hbond_angle_DHA
_geom_hbond_site_symmetry_A
N1 H2NB O4 0.81(6) 2.28(6) 3.025(5) 153(5) 7_565
N2 H2N O5 0.91(5) 2.34(5) 3.097(5) 141(4) 4
N4 H4N O3 0.73(5) 2.61(5) 3.062(5) 122(5) .
